data_7037790
loop_
_publ_author_name
'Vinogradova, Katerina A.'
'Krivopalov, Viktor P.'
'Nikolaenkova, Elena B.'
'Pervukhina, Natalia V.'
'Naumov, Dmitrii Yu'
'Boguslavsky, Evgenii G.'
'Bushuev, Mark B.'

_publ_section_title
;
 Mixed-valence copper(i,ii) complexes with
 4-(1H-pyrazol-1-yl)-6-R-pyrimidines: from ionic structures to
 coordination polymers.
;
_journal_issue 2
_journal_name_full 'Dalton transactions (Cambridge, England : 2003)'
_journal_page_first 515
_journal_page_last 524
_journal_paper_doi 10.1039/c5dt04005a
_journal_volume 45
_journal_year 2015
_chemical_formula_moiety 'C25 H18 Br3 Cu2 N4 O'
_chemical_formula_sum 'C25 H18 Br3 Cu2 N4 O'
_chemical_formula_weight 757.24
_space_group_IT_number 14
_symmetry_cell_setting monoclinic
_symmetry_Int_Tables_number 14
_symmetry_space_group_name_Hall '-P 2yn'
_symmetry_space_group_name_H-M 'P 1 21/n 1'
_atom_sites_solution_hydrogens geom
_atom_sites_solution_primary direct
_atom_sites_solution_secondary difmap
_audit_creation_method SHELXL-97
_audit_update_record
;
2015-09-14 deposited with the CCDC.
2015-11-09 downloaded from the CCDC.
;
_cell_angle_alpha 90.00
_cell_angle_beta 92.9230(10)
_cell_angle_gamma 90.00
_cell_formula_units_Z 4
_cell_length_a 8.2845(2)
_cell_length_b 12.2544(3)
_cell_length_c 24.6190(7)
_cell_measurement_reflns_used 7650
_cell_measurement_temperature 150(2)
_cell_measurement_theta_max 26.37
_cell_measurement_theta_min 2.35
_cell_volume 2496.11(11)
_computing_cell_refinement 'SAINT (Bruker, 2004)'
_computing_data_collection 'APEX2 (Bruker, 2004)'
_computing_data_reduction 'SAINT (Bruker, 2004)'
_computing_molecular_graphics 'SHELXTL (Bruker, 2004)'
_computing_publication_material 'SHELXTL (Bruker, 2004)'
_computing_structure_refinement 'SHELXTL (Bruker, 2004)'
_computing_structure_solution 'SHELXTL (Bruker, 2004)'
_diffrn_ambient_temperature 150(2)
_diffrn_detector_area_resol_mean 25
_diffrn_measured_fraction_theta_full 1.000
_diffrn_measured_fraction_theta_max 1.000
_diffrn_measurement_device_type 'Bruker Nonius X8Apex CCD area-detector'
_diffrn_measurement_method '\f scans'
_diffrn_radiation_monochromator graphite
_diffrn_radiation_probe x-ray
_diffrn_radiation_type MoK\a
_diffrn_radiation_wavelength 0.71073
_diffrn_reflns_av_R_equivalents 0.0178
_diffrn_reflns_av_sigmaI/netI 0.0198
_diffrn_reflns_limit_h_max 10
_diffrn_reflns_limit_h_min -6
_diffrn_reflns_limit_k_max 15
_diffrn_reflns_limit_k_min -13
_diffrn_reflns_limit_l_max 30
_diffrn_reflns_limit_l_min -30
_diffrn_reflns_number 16025
_diffrn_reflns_theta_full 25.50
_diffrn_reflns_theta_max 26.37
_diffrn_reflns_theta_min 1.66
_diffrn_source 'fine-focus sealed tube'
_diffrn_standards_decay_% 0
_diffrn_standards_number 0
_exptl_absorpt_coefficient_mu 6.533
_exptl_absorpt_correction_T_max 0.3859
_exptl_absorpt_correction_T_min 0.2920
_exptl_absorpt_correction_type multi-scan
_exptl_absorpt_process_details 'SADABS (Bruker, 2004)'
_exptl_crystal_colour yellow
_exptl_crystal_density_diffrn 2.015
_exptl_crystal_density_method 'not measured'
_exptl_crystal_description prism
_exptl_crystal_F_000 1468
_exptl_crystal_size_max 0.25
_exptl_crystal_size_mid 0.22
_exptl_crystal_size_min 0.18
_refine_diff_density_max 0.446
_refine_diff_density_min -0.286
_refine_diff_density_rms 0.069
_refine_ls_extinction_method none
_refine_ls_goodness_of_fit_ref 1.038
_refine_ls_hydrogen_treatment mixed
_refine_ls_matrix_type full
_refine_ls_number_parameters 316
_refine_ls_number_reflns 5118
_refine_ls_number_restraints 0
_refine_ls_restrained_S_all 1.038
_refine_ls_R_factor_all 0.0258
_refine_ls_R_factor_gt 0.0195
_refine_ls_shift/su_max 0.002
_refine_ls_shift/su_mean 0.000
_refine_ls_structure_factor_coef Fsqd
_refine_ls_weighting_details 'calc w=1/[\s^2^(Fo^2^)+(0.0210P)^2^+1.2457P] where P=(Fo^2^+2Fc^2^)/3'
_refine_ls_weighting_scheme calc
_refine_ls_wR_factor_gt 0.0432
_refine_ls_wR_factor_ref 0.0443
_reflns_number_gt 4485
_reflns_number_total 5118
_reflns_threshold_expression >2\s(I)
_cod_data_source_file c5dt04005a2.cif
_cod_data_source_block mbb_078
_cod_original_sg_symbol_H-M 'P 21/n'
_cod_database_code 7037790

loop_
_symmetry_equiv_pos_as_xyz
'x, y, z'
'-x+1/2, y+1/2, -z+1/2'
'-x, -y, -z'
'x-1/2, -y-1/2, z-1/2'

loop_
_atom_site_label
_atom_site_type_symbol
_atom_site_fract_x
_atom_site_fract_y
_atom_site_fract_z
_atom_site_U_iso_or_equiv
_atom_site_adp_type
_atom_site_occupancy
_atom_site_symmetry_multiplicity
_atom_site_calc_flag
_atom_site_refinement_flags
Br1 Br 0.12633(2) 0.725000(17) -0.083646(9) 0.01820(6) Uani 1 1 d .
Br2 Br 0.55686(3) 0.746083(19) -0.113094(9) 0.02541(6) Uani 1 1 d .
Br3 Br 1.13622(2) 0.551880(16) 0.065817(8) 0.01687(5) Uani 1 1 d .
Cu1 Cu 0.38432(3) 0.75820(2) -0.042167(10) 0.01661(6) Uani 1 1 d .
Cu2 Cu 0.88908(3) 0.45163(2) 0.037432(11) 0.01971(7) Uani 1 1 d .
O11 O 0.73506(18) 0.52677(12) 0.14387(6) 0.0213(3) Uani 1 1 d .
N11 N 0.33786(19) 0.85440(13) 0.02010(7) 0.0146(4) Uani 1 1 d .
N12 N 0.37222(19) 0.80545(13) 0.06964(7) 0.0139(4) Uani 1 1 d .
N13 N 0.5142(2) 0.68653(13) 0.01799(7) 0.0141(4) Uani 1 1 d .
N14 N 0.6960(2) 0.55314(13) 0.05403(7) 0.0150(4) Uani 1 1 d .
C17 C 0.6225(2) 0.60755(16) 0.01322(8) 0.0154(4) Uani 1 1 d .
H17 H 0.6497 0.5883 -0.0226 0.019 Uiso 1 1 calc R
C11 C 0.2787(2) 0.95264(16) 0.03026(9) 0.0155(4) Uani 1 1 d .
C12 C 0.2723(2) 0.96742(17) 0.08706(9) 0.0175(4) Uani 1 1 d .
H12 H 0.2344 1.0304 0.1049 0.021 Uiso 1 1 calc R
C13 C 0.3307(2) 0.87448(16) 0.11145(8) 0.0158(4) Uani 1 1 d .
C14 C 0.4766(2) 0.71559(16) 0.06882(8) 0.0125(4) Uani 1 1 d .
C15 C 0.5427(2) 0.66309(16) 0.11403(8) 0.0141(4) Uani 1 1 d .
H15 H 0.5135 0.6812 0.1497 0.017 Uiso 1 1 calc R
C16 C 0.6547(2) 0.58197(16) 0.10434(8) 0.0150(4) Uani 1 1 d .
C111 C 0.2319(2) 1.03034(16) -0.01320(9) 0.0160(4) Uani 1 1 d .
C112 C 0.2882(3) 1.02191(17) -0.06544(9) 0.0199(5) Uani 1 1 d .
H112 H 0.3602 0.9648 -0.0739 0.024 Uiso 1 1 calc R
C113 C 0.2391(3) 1.09686(18) -0.10505(9) 0.0230(5) Uani 1 1 d .
H113 H 0.2775 1.0910 -0.1406 0.028 Uiso 1 1 calc R
C114 C 0.1336(3) 1.18066(18) -0.09281(10) 0.0239(5) Uani 1 1 d .
H114 H 0.0988 1.2312 -0.1202 0.029 Uiso 1 1 calc R
C115 C 0.0797(3) 1.19053(18) -0.04104(10) 0.0248(5) Uani 1 1 d .
H115 H 0.0086 1.2482 -0.0326 0.030 Uiso 1 1 calc R
C116 C 0.1293(3) 1.11619(17) -0.00138(9) 0.0218(5) Uani 1 1 d .
H116 H 0.0929 1.1238 0.0344 0.026 Uiso 1 1 calc R
C131 C 0.3403(2) 0.84866(17) 0.17001(8) 0.0172(4) Uani 1 1 d .
C132 C 0.2638(3) 0.75714(17) 0.19039(9) 0.0211(5) Uani 1 1 d .
H132 H 0.2124 0.7061 0.1662 0.025 Uiso 1 1 calc R
C133 C 0.2632(3) 0.7409(2) 0.24615(10) 0.0282(5) Uani 1 1 d .
H133 H 0.2101 0.6789 0.2601 0.034 Uiso 1 1 calc R
C134 C 0.3391(3) 0.8142(2) 0.28150(10) 0.0330(6) Uani 1 1 d .
H134 H 0.3392 0.8020 0.3196 0.040 Uiso 1 1 calc R
C135 C 0.4152(3) 0.9053(2) 0.26173(10) 0.0327(6) Uani 1 1 d .
H135 H 0.4673 0.9556 0.2862 0.039 Uiso 1 1 calc R
C136 C 0.4151(3) 0.92310(19) 0.20602(9) 0.0239(5) Uani 1 1 d .
H136 H 0.4662 0.9861 0.1924 0.029 Uiso 1 1 calc R
C161 C 0.6888(3) 0.54523(17) 0.19763(9) 0.0194(5) Uani 1 1 d .
C162 C 0.5715(3) 0.47990(19) 0.21741(10) 0.0267(5) Uani 1 1 d .
H162 H 0.5224 0.4239 0.1956 0.032 Uiso 1 1 calc R
C163 C 0.5261(3) 0.4976(2) 0.27026(10) 0.0318(6) Uani 1 1 d .
H163 H 0.4449 0.4533 0.2850 0.038 Uiso 1 1 calc R
C164 C 0.5983(3) 0.5792(2) 0.30141(10) 0.0309(6) Uani 1 1 d .
H164 H 0.5657 0.5914 0.3374 0.037 Uiso 1 1 calc R
C165 C 0.7175(3) 0.6431(2) 0.28076(10) 0.0299(6) Uani 1 1 d .
H165 H 0.7673 0.6990 0.3025 0.036 Uiso 1 1 calc R
C166 C 0.7647(3) 0.62587(19) 0.22835(10) 0.0262(5) Uani 1 1 d .
H166 H 0.8477 0.6688 0.2138 0.031 Uiso 1 1 calc R

loop_
_atom_site_aniso_label
_atom_site_aniso_U_11
_atom_site_aniso_U_22
_atom_site_aniso_U_33
_atom_site_aniso_U_23
_atom_site_aniso_U_13
_atom_site_aniso_U_12
Br1 0.01930(11) 0.01720(11) 0.01793(11) 0.00251(8) -0.00086(8) 0.00154(8)
Br2 0.02427(12) 0.03361(14) 0.01886(12) -0.00355(9) 0.00603(9) 0.00417(9)
Br3 0.01731(11) 0.01611(10) 0.01715(11) -0.00198(8) 0.00046(8) 0.00167(8)
Cu1 0.01821(13) 0.01883(14) 0.01271(13) -0.00242(10) -0.00006(10) 0.00787(10)
Cu2 0.01795(14) 0.01869(14) 0.02241(15) 0.00002(11) 0.00012(11) 0.00552(10)
O11 0.0244(8) 0.0238(8) 0.0156(8) 0.0031(6) 0.0009(6) 0.0123(6)
N11 0.0153(9) 0.0145(9) 0.0138(9) 0.0001(7) -0.0006(7) 0.0031(7)
N12 0.0152(9) 0.0137(9) 0.0128(9) 0.0001(7) 0.0006(7) 0.0044(7)
N13 0.0149(8) 0.0146(9) 0.0130(9) -0.0009(7) 0.0016(7) 0.0035(7)
N14 0.0144(8) 0.0140(9) 0.0164(9) -0.0009(7) 0.0000(7) 0.0035(7)
C17 0.0148(10) 0.0155(10) 0.0161(11) -0.0028(8) 0.0016(8) 0.0033(8)
C11 0.0121(10) 0.0131(10) 0.0213(11) -0.0017(8) 0.0014(8) 0.0032(8)
C12 0.0188(11) 0.0148(10) 0.0191(11) -0.0027(9) 0.0043(9) 0.0033(8)
C13 0.0133(10) 0.0166(10) 0.0177(11) -0.0035(9) 0.0034(8) 0.0010(8)
C14 0.0102(9) 0.0115(9) 0.0158(10) -0.0018(8) 0.0012(8) -0.0002(7)
C15 0.0153(10) 0.0136(10) 0.0136(10) -0.0013(8) 0.0019(8) 0.0023(8)
C16 0.0150(10) 0.0149(10) 0.0148(11) -0.0008(8) -0.0011(8) -0.0001(8)
C111 0.0141(10) 0.0140(10) 0.0199(11) -0.0002(8) 0.0011(9) 0.0002(8)
C112 0.0190(11) 0.0158(11) 0.0252(12) -0.0009(9) 0.0033(9) 0.0018(8)
C113 0.0250(12) 0.0229(12) 0.0214(12) 0.0021(9) 0.0040(10) -0.0045(9)
C114 0.0203(11) 0.0213(12) 0.0296(13) 0.0106(10) -0.0033(10) -0.0026(9)
C115 0.0195(11) 0.0171(11) 0.0380(14) 0.0055(10) 0.0040(10) 0.0070(9)
C116 0.0207(11) 0.0196(11) 0.0255(12) 0.0006(9) 0.0057(9) 0.0061(9)
C131 0.0153(10) 0.0210(11) 0.0156(11) -0.0012(9) 0.0035(8) 0.0066(8)
C132 0.0192(11) 0.0221(11) 0.0221(12) -0.0017(9) 0.0025(9) 0.0023(9)
C133 0.0244(12) 0.0342(14) 0.0268(13) 0.0093(11) 0.0081(10) 0.0027(10)
C134 0.0269(13) 0.0560(17) 0.0163(12) 0.0024(12) 0.0030(10) 0.0047(12)
C135 0.0249(13) 0.0517(17) 0.0215(13) -0.0105(12) 0.0006(10) -0.0041(12)
C136 0.0205(11) 0.0287(13) 0.0230(12) -0.0058(10) 0.0052(9) -0.0002(9)
C161 0.0226(11) 0.0223(11) 0.0132(11) 0.0030(9) -0.0018(9) 0.0094(9)
C162 0.0341(13) 0.0228(12) 0.0229(13) -0.0032(10) -0.0006(10) -0.0025(10)
C163 0.0381(15) 0.0314(14) 0.0266(14) 0.0012(11) 0.0084(11) -0.0045(11)
C164 0.0438(15) 0.0320(14) 0.0172(12) -0.0005(10) 0.0029(11) 0.0059(11)
C165 0.0392(14) 0.0274(13) 0.0223(13) -0.0051(10) -0.0082(11) -0.0010(11)
C166 0.0263(12) 0.0259(12) 0.0261(13) 0.0033(10) -0.0031(10) -0.0028(10)

loop_
_atom_type_symbol
_atom_type_description
_atom_type_scat_dispersion_real
_atom_type_scat_dispersion_imag
_atom_type_scat_source
C C 0.0033 0.0016 'International Tables Vol C Tables 4.2.6.8 and 6.1.1.4'
H H 0.0000 0.0000 'International Tables Vol C Tables 4.2.6.8 and 6.1.1.4'
N N 0.0061 0.0033 'International Tables Vol C Tables 4.2.6.8 and 6.1.1.4'
O O 0.0106 0.0060 'International Tables Vol C Tables 4.2.6.8 and 6.1.1.4'
Br Br -0.2901 2.4595 'International Tables Vol C Tables 4.2.6.8 and 6.1.1.4'
Cu Cu 0.3201 1.2651 'International Tables Vol C Tables 4.2.6.8 and 6.1.1.4'

loop_
_geom_angle_atom_site_label_1
_geom_angle_atom_site_label_2
_geom_angle_atom_site_label_3
_geom_angle
_geom_angle_site_symmetry_1
_geom_angle_site_symmetry_3
Cu1 Br1 Cu2 91.081(11) . 3_665
Cu2 Br3 Cu2 71.463(11) . 3_765
N11 Cu1 N13 78.83(7) . .
N11 Cu1 Br2 140.42(5) . .
N13 Cu1 Br2 101.64(5) . .
N11 Cu1 Br1 103.28(5) . .
N13 Cu1 Br1 133.65(5) . .
Br2 Cu1 Br1 104.069(13) . .
N14 Cu2 Br1 112.17(5) . 3_665
N14 Cu2 Br3 106.42(5) . .
Br1 Cu2 Br3 111.813(12) 3_665 .
N14 Cu2 Br3 100.45(5) . 3_765
Br1 Cu2 Br3 116.478(12) 3_665 3_765
Br3 Cu2 Br3 108.537(11) . 3_765
N14 Cu2 Cu2 113.31(5) . 3_765
Br1 Cu2 Cu2 134.485(15) 3_665 3_765
Br3 Cu2 Cu2 55.571(10) . 3_765
Br3 Cu2 Cu2 52.966(10) 3_765 3_765
C16 O11 C161 116.88(16) . .
C11 N11 N12 106.85(16) . .
C11 N11 Cu1 140.42(15) . .
N12 N11 Cu1 112.69(12) . .
N11 N12 C13 110.10(16) . .
N11 N12 C14 115.46(16) . .
C13 N12 C14 131.73(17) . .
C17 N13 C14 117.51(17) . .
C17 N13 Cu1 126.69(14) . .
C14 N13 Cu1 115.54(13) . .
C17 N14 C16 115.81(17) . .
C17 N14 Cu2 118.59(14) . .
C16 N14 Cu2 124.74(14) . .
N14 C17 N13 125.77(19) . .
N14 C17 H17 117.1 . .
N13 C17 H17 117.1 . .
N11 C11 C12 109.58(18) . .
N11 C11 C111 122.44(19) . .
C12 C11 C111 127.98(18) . .
C13 C12 C11 107.35(18) . .
C13 C12 H12 126.3 . .
C11 C12 H12 126.3 . .
C12 C13 N12 106.12(18) . .
C12 C13 C131 127.57(18) . .
N12 C13 C131 126.23(18) . .
N13 C14 C15 121.65(18) . .
N13 C14 N12 113.06(17) . .
C15 C14 N12 125.22(18) . .
C14 C15 C16 115.97(19) . .
C14 C15 H15 122.0 . .
C16 C15 H15 122.0 . .
O11 C16 N14 113.34(17) . .
O11 C16 C15 123.39(18) . .
N14 C16 C15 123.25(19) . .
C116 C111 C112 119.0(2) . .
C116 C111 C11 118.60(19) . .
C112 C111 C11 122.38(18) . .
C113 C112 C111 120.0(2) . .
C113 C112 H112 120.0 . .
C111 C112 H112 120.0 . .
C112 C113 C114 120.1(2) . .
C112 C113 H113 119.9 . .
C114 C113 H113 119.9 . .
C115 C114 C113 120.1(2) . .
C115 C114 H114 119.9 . .
C113 C114 H114 119.9 . .
C114 C115 C116 119.8(2) . .
C114 C115 H115 120.1 . .
C116 C115 H115 120.1 . .
C115 C116 C111 120.9(2) . .
C115 C116 H116 119.6 . .
C111 C116 H116 119.6 . .
C132 C131 C136 119.5(2) . .
C132 C131 C13 121.46(19) . .
C136 C131 C13 118.75(19) . .
C133 C132 C131 119.8(2) . .
C133 C132 H132 120.1 . .
C131 C132 H132 120.1 . .
C134 C133 C132 120.4(2) . .
C134 C133 H133 119.8 . .
C132 C133 H133 119.8 . .
C133 C134 C135 120.3(2) . .
C133 C134 H134 119.8 . .
C135 C134 H134 119.8 . .
C134 C135 C136 119.8(2) . .
C134 C135 H135 120.1 . .
C136 C135 H135 120.1 . .
C135 C136 C131 120.2(2) . .
C135 C136 H136 119.9 . .
C131 C136 H136 119.9 . .
C162 C161 C166 122.5(2) . .
C162 C161 O11 118.1(2) . .
C166 C161 O11 119.4(2) . .
C161 C162 C163 118.2(2) . .
C161 C162 H162 120.9 . .
C163 C162 H162 120.9 . .
C164 C163 C162 120.2(2) . .
C164 C163 H163 119.9 . .
C162 C163 H163 119.9 . .
C163 C164 C165 120.4(2) . .
C163 C164 H164 119.8 . .
C165 C164 H164 119.8 . .
C164 C165 C166 119.9(2) . .
C164 C165 H165 120.0 . .
C166 C165 H165 120.0 . .
C161 C166 C165 118.7(2) . .
C161 C166 H166 120.7 . .
C165 C166 H166 120.7 . .

loop_
_geom_bond_atom_site_label_1
_geom_bond_atom_site_label_2
_geom_bond_distance
_geom_bond_site_symmetry_2
Br1 Cu1 2.3567(3) .
Br1 Cu2 2.4516(3) 3_665
Br2 Cu1 2.3170(3) .
Br3 Cu2 2.4584(3) .
Br3 Cu2 2.5402(3) 3_765
Cu1 N11 1.9869(17) .
Cu1 N13 1.9898(17) .
Cu2 N14 2.0835(16) .
Cu2 Br1 2.4516(3) 3_665
Cu2 Br3 2.5402(3) 3_765
Cu2 Cu2 2.9199(5) 3_765
O11 C16 1.335(2) .
O11 C161 1.415(3) .
N11 C11 1.328(2) .
N11 N12 1.376(2) .
N12 C13 1.389(3) .
N12 C14 1.401(2) .
N13 C17 1.329(2) .
N13 C14 1.353(3) .
N14 C17 1.328(3) .
N14 C16 1.349(3) .
C17 H17 0.9500 .
C11 C12 1.414(3) .
C11 C111 1.469(3) .
C12 C13 1.365(3) .
C12 H12 0.9500 .
C13 C131 1.474(3) .
C14 C15 1.375(3) .
C15 C16 1.389(3) .
C15 H15 0.9500 .
C111 C116 1.393(3) .
C111 C112 1.394(3) .
C112 C113 1.385(3) .
C112 H112 0.9500 .
C113 C114 1.391(3) .
C113 H113 0.9500 .
C114 C115 1.377(3) .
C114 H114 0.9500 .
C115 C116 1.382(3) .
C115 H115 0.9500 .
C116 H116 0.9500 .
C131 C132 1.394(3) .
C131 C136 1.395(3) .
C132 C133 1.387(3) .
C132 H132 0.9500 .
C133 C134 1.380(4) .
C133 H133 0.9500 .
C134 C135 1.382(4) .
C134 H134 0.9500 .
C135 C136 1.389(3) .
C135 H135 0.9500 .
C136 H136 0.9500 .
C161 C162 1.367(3) .
C161 C166 1.376(3) .
C162 C163 1.390(3) .
C162 H162 0.9500 .
C163 C164 1.378(3) .
C163 H163 0.9500 .
C164 C165 1.378(3) .
C164 H164 0.9500 .
C165 C166 1.383(3) .
C165 H165 0.9500 .
C166 H166 0.9500 .
